data_2211056
loop_
_publ_author_name
'Bhuiyan, M. Delower H.'
'Try, Andrew C.'
'Klepetko, John'
'Turner, Peter'

_publ_section_title
;Diethyl
 4,10-dibromo-5,11-methano-6<i>H</i>,12<i>H</i>-dibenzo[<i>b</i>,<i>f</i>][1,5]diazocine-2,8-dicarboxylate
;
_journal_coeditor_code HK2142
_journal_issue 11
_journal_name_full 'Acta Crystallographica Section E'
_journal_page_first o4887
_journal_page_last o4888
_journal_paper_doi 10.1107/S1600536806040505
_journal_volume 62
_journal_year 2006
_chemical_formula_moiety 'C21 H20 Br2 N2 O4'
_chemical_formula_sum 'C21 H20 Br2 N2 O4'
_chemical_formula_weight 524.21
_chemical_melting_point 463.29
_chemical_name_common
;
4,10-dibromo-2,8-diethyl ester Tr\"oger's base
;
_chemical_name_systematic
;
4,10-Dibromo-2,8-di(ethoxycarbonyl)-6H,12H-5,11-methanodibenzo[b,f][1,5]
diazocine
;
_space_group_IT_number 15
_symmetry_cell_setting monoclinic
_symmetry_space_group_name_Hall '-C 2yc'
_symmetry_space_group_name_H-M 'C 1 2/c 1'
_atom_sites_solution_hydrogens geom
_atom_sites_solution_primary direct
_atom_sites_solution_secondary difmap
_audit_creation_method SHELXL-97
_cell_angle_alpha 90.00
_cell_angle_beta 97.333(3)
_cell_angle_gamma 90.00
_cell_formula_units_Z 4
_cell_length_a 10.858(2)
_cell_length_b 13.017(3)
_cell_length_c 14.325(3)
_cell_measurement_reflns_used 879
_cell_measurement_temperature 150(2)
_cell_measurement_theta_max 28.304
_cell_measurement_theta_min 2.718
_cell_volume 2008.1(7)
_computing_cell_refinement SAINT
_computing_data_collection 'SMART (Bruker, 1995)'
_computing_data_reduction 'SAINT and XPREP (Bruker, 1995)'
_computing_molecular_graphics
;
Xtal3.6 (Hall <i>et al.</i>,  1999), ORTEPII (Johnson, 1976)
;
_computing_publication_material 'WinGX (Farrugia, 1999)'
_computing_structure_refinement 'SHELXL-97 (Sheldrick, 1997)'
_computing_structure_solution 'SIR97 (Altomare <i>et al.</i>,  1999)'
_diffrn_ambient_temperature 150(2)
_diffrn_measured_fraction_theta_full 0.996
_diffrn_measured_fraction_theta_max 0.967
_diffrn_measurement_device_type 'Bruker SMART 1000 CCD diffractometer'
_diffrn_measurement_method '\w scans'
_diffrn_radiation_monochromator graphite
_diffrn_radiation_source 'fine-focus sealed tube'
_diffrn_radiation_type MoK\a
_diffrn_radiation_wavelength 0.71073
_diffrn_reflns_av_R_equivalents 0.1133
_diffrn_reflns_av_sigmaI/netI 0.0608
_diffrn_reflns_limit_h_max 14
_diffrn_reflns_limit_h_min -14
_diffrn_reflns_limit_k_max 16
_diffrn_reflns_limit_k_min -17
_diffrn_reflns_limit_l_max 18
_diffrn_reflns_limit_l_min -18
_diffrn_reflns_number 9748
_diffrn_reflns_theta_full 27.50
_diffrn_reflns_theta_max 28.30
_diffrn_reflns_theta_min 2.45
_diffrn_standards_decay_% 0
_diffrn_standards_interval_count 0
_diffrn_standards_interval_time 0
_diffrn_standards_number 0
_exptl_absorpt_coefficient_mu 4.068
_exptl_absorpt_correction_T_max 0.36887
_exptl_absorpt_correction_T_min 0.17419
_exptl_absorpt_correction_type gaussian
_exptl_absorpt_process_details
;
Gaussian (Coppens <i>et al.</i>,  1965) (XPREP; Bruker, 1995)
;
_exptl_crystal_colour colorless
_exptl_crystal_density_diffrn 1.734
_exptl_crystal_density_method 'not measured'
_exptl_crystal_description prism
_exptl_crystal_F_000 1048
_exptl_crystal_size_max 0.513
_exptl_crystal_size_mid 0.358
_exptl_crystal_size_min 0.305
_refine_diff_density_max 0.548
_refine_diff_density_min -0.382
_refine_ls_extinction_method none
_refine_ls_goodness_of_fit_ref 1.039
_refine_ls_hydrogen_treatment constr
_refine_ls_matrix_type full
_refine_ls_number_parameters 133
_refine_ls_number_reflns 2423
_refine_ls_number_restraints 0
_refine_ls_restrained_S_all 1.039
_refine_ls_R_factor_all 0.0294
_refine_ls_R_factor_gt 0.0253
_refine_ls_shift/su_max 0.002
_refine_ls_shift/su_mean 0.000
_refine_ls_structure_factor_coef Fsqd
_refine_ls_weighting_details 'calc w=1/[\s^2^(Fo^2^)+(0.0217P)^2^+0.5345P] where P=(Fo^2^+2Fc^2^)/3'
_refine_ls_weighting_scheme calc
_refine_ls_wR_factor_gt 0.0694
_refine_ls_wR_factor_ref 0.0710
_reflns_number_gt 2141
_reflns_number_total 2423
_reflns_threshold_expression I>2\s(I)
_cod_data_source_file hk2142.cif
_cod_data_source_block I
_cod_depositor_comments
;
The following automatic conversions were performed:
'_exptl_absorpt_correction_type' value 'Gaussian' changed to 'gaussian'
according to '/home/saulius/struct/CIF-dictionaries/cif_core.dic'
dictionary named 'cif_core.dic' version 2.4.1 from 2010-06-29.

Automatic conversion script
Id: cif_fix_enum 1527 2010-12-29 10:47:43Z saulius 

The following automatic conversions were performed:

'_chemical_melting_point' value '463.29K' was changed to '463.29' -
the value should be numeric and without a unit designator.

Automatic conversion script
Id: cif_fix_values 1646 2011-03-28 12:23:43Z adriana 

The following automatic conversions were performed:

'_chemical_melting_point' value '463.29K' was changed to '463.29' -
the value should be numeric and without a unit
designator.

'_exptl_absorpt_correction_type' value 'Gaussian'
changed to 'gaussian' according to
/home/saulius/struct/CIF-dictionaries/cif_core.dic dictionary named
'cif_core.dic' version 2.4.1 from 2010-06-29.

Automatic conversion script
Id: cif_fix_values 1715 2011-07-08 13:25:40Z adriana 
;
_cod_original_sg_symbol_H-M 'C 2/c'
_cod_database_code 2211056
_cod_database_fobs_code 2211056

loop_
_symmetry_equiv_pos_as_xyz
'x, y, z'
'-x, y, -z+1/2'
'x+1/2, y+1/2, z'
'-x+1/2, y+1/2, -z+1/2'
'-x, -y, -z'
'x, -y, z-1/2'
'-x+1/2, -y+1/2, -z'
'x+1/2, -y+1/2, z-1/2'

loop_
_atom_site_type_symbol
_atom_site_label
_atom_site_fract_x
_atom_site_fract_y
_atom_site_fract_z
_atom_site_U_iso_or_equiv
_atom_site_adp_type
_atom_site_calc_flag
_atom_site_refinement_flags
_atom_site_occupancy
Br Br1 0.867440(15) 0.308919(16) 0.865027(12) 0.02961(9) Uani d . 1
N N1 0.60149(12) 0.38699(11) 0.79718(9) 0.0180(3) Uani d . 1
O O1 0.89304(11) 0.07238(10) 0.55399(9) 0.0261(3) Uani d . 1
O O2 0.69610(11) 0.06219(10) 0.48256(9) 0.0268(3) Uani d . 1
C C1 0.64484(15) 0.31543(12) 0.73335(11) 0.0173(3) Uani d . 1
C C2 0.76396(14) 0.27165(13) 0.75305(11) 0.0193(3) Uani d . 1
C C3 0.80927(15) 0.20304(13) 0.69281(12) 0.0208(3) Uani d . 1
H H3 0.8900 0.1747 0.7078 0.025 Uiso calc R 1
C C4 0.73608(15) 0.17555(13) 0.61005(12) 0.0192(3) Uani d . 1
C C5 0.61804(14) 0.21878(13) 0.58791(11) 0.0190(3) Uani d . 1
H H5 0.5684 0.2003 0.5309 0.023 Uiso calc R 1
C C6 0.57289(14) 0.28862(13) 0.64875(11) 0.0172(3) Uani d . 1
C C7 0.44483(14) 0.33605(14) 0.62190(11) 0.0188(3) Uani d . 1
H H7A 0.4492 0.3870 0.5711 0.023 Uiso calc R 1
H H7B 0.3857 0.2816 0.5974 0.023 Uiso calc R 1
C C8 0.5000 0.44991(18) 0.7500 0.0195(4) Uani d S 1
H H8A 0.5327 0.4947 0.7030 0.023 Uiso d R 1
C C9 0.78512(15) 0.09852(13) 0.54705(12) 0.0212(3) Uani d . 1
C C10 0.73143(18) -0.01655(15) 0.41959(14) 0.0293(4) Uani d . 1
H H10A 0.7481 -0.0821 0.4539 0.035 Uiso calc R 1
H H10B 0.8074 0.0042 0.3929 0.035 Uiso calc R 1
C C11 0.6256(2) -0.02880(16) 0.34310(15) 0.0359(4) Uani d . 1
H H11A 0.5512 -0.0499 0.3704 0.054 Uiso calc R 1
H H11B 0.6462 -0.0813 0.2986 0.054 Uiso calc R 1
H H11C 0.6097 0.0367 0.3101 0.054 Uiso calc R 1

loop_
_atom_site_aniso_label
_atom_site_aniso_U_11
_atom_site_aniso_U_22
_atom_site_aniso_U_33
_atom_site_aniso_U_12
_atom_site_aniso_U_13
_atom_site_aniso_U_23
Br1 0.01841(11) 0.04414(15) 0.02453(12) -0.00156(7) -0.00397(7) -0.00324(7)
N1 0.0176(6) 0.0195(7) 0.0172(6) -0.0016(5) 0.0036(5) 0.0000(5)
O1 0.0229(6) 0.0260(6) 0.0306(6) 0.0085(5) 0.0078(5) 0.0039(5)
O2 0.0246(6) 0.0277(7) 0.0290(6) 0.0052(5) 0.0068(5) -0.0080(6)
C1 0.0167(7) 0.0170(8) 0.0184(7) -0.0016(6) 0.0031(6) 0.0019(6)
C2 0.0168(7) 0.0225(8) 0.0181(7) -0.0025(6) 0.0005(6) 0.0031(6)
C3 0.0154(7) 0.0220(8) 0.0252(8) 0.0030(6) 0.0029(6) 0.0056(7)
C4 0.0186(8) 0.0185(7) 0.0216(7) 0.0023(6) 0.0058(6) 0.0022(6)
C5 0.0188(7) 0.0209(7) 0.0172(7) 0.0013(6) 0.0026(6) 0.0012(6)
C6 0.0155(7) 0.0181(7) 0.0179(7) 0.0019(6) 0.0018(6) 0.0034(6)
C7 0.0168(7) 0.0227(8) 0.0168(7) 0.0042(6) 0.0021(6) -0.0012(6)
C8 0.0206(10) 0.0175(10) 0.0215(10) 0.000 0.0067(9) 0.000
C9 0.0243(8) 0.0181(8) 0.0227(8) 0.0032(6) 0.0089(6) 0.0050(6)
C10 0.0347(9) 0.0233(9) 0.0317(9) 0.0057(8) 0.0116(8) -0.0055(8)
C11 0.0460(11) 0.0276(10) 0.0340(10) 0.0055(9) 0.0050(9) -0.0089(9)

loop_
_atom_type_symbol
_atom_type_description
_atom_type_scat_dispersion_real
_atom_type_scat_dispersion_imag
_atom_type_scat_source
C C 0.0033 0.0016 'International Tables Vol C Tables 4.2.6.8 and 6.1.1.4'
H H 0.0000 0.0000 'International Tables Vol C Tables 4.2.6.8 and 6.1.1.4'
N N 0.0061 0.0033 'International Tables Vol C Tables 4.2.6.8 and 6.1.1.4'
O O 0.0106 0.0060 'International Tables Vol C Tables 4.2.6.8 and 6.1.1.4'
Br Br -0.2901 2.4595 'International Tables Vol C Tables 4.2.6.8 and 6.1.1.4'

loop_
_geom_angle_atom_site_label_1
_geom_angle_atom_site_label_2
_geom_angle_atom_site_label_3
_geom_angle_site_symmetry_1
_geom_angle_site_symmetry_3
_geom_angle
C1 N1 C8 . . 111.05(12)
C1 N1 C7 . 2_656 112.50(13)
C8 N1 C7 . 2_656 107.51(10)
C9 O2 C10 . . 117.08(13)
C6 C1 C2 . . 117.99(14)
C6 C1 N1 . . 121.62(14)
C2 C1 N1 . . 120.36(15)
C3 C2 C1 . . 121.98(16)
C3 C2 Br1 . . 118.36(13)
C1 C2 Br1 . . 119.65(12)
C2 C3 C4 . . 119.45(15)
C2 C3 H3 . . 120.3
C4 C3 H3 . . 120.3
C3 C4 C5 . . 119.90(15)
C3 C4 C9 . . 118.71(15)
C5 C4 C9 . . 121.38(16)
C6 C5 C4 . . 120.46(16)
C6 C5 H5 . . 119.8
C4 C5 H5 . . 119.8
C5 C6 C1 . . 120.19(15)
C5 C6 C7 . . 119.30(15)
C1 C6 C7 . . 120.50(14)
N1 C7 C6 2_656 . 111.99(13)
N1 C7 H7A 2_656 . 109.2
C6 C7 H7A . . 109.2
N1 C7 H7B 2_656 . 109.2
C6 C7 H7B . . 109.2
H7A C7 H7B . . 107.9
N1 C8 N1 2_656 . 112.12(19)
N1 C8 H8A 2_656 . 109.2
N1 C8 H8A . . 109.2
O1 C9 O2 . . 124.35(16)
O1 C9 C4 . . 123.72(17)
O2 C9 C4 . . 111.94(13)
O2 C10 C11 . . 107.00(14)
O2 C10 H10A . . 110.3
C11 C10 H10A . . 110.3
O2 C10 H10B . . 110.3
C11 C10 H10B . . 110.3
H10A C10 H10B . . 108.6
C10 C11 H11A . . 109.5
C10 C11 H11B . . 109.5
H11A C11 H11B . . 109.5
C10 C11 H11C . . 109.5
H11A C11 H11C . . 109.5
H11B C11 H11C . . 109.5

loop_
_geom_bond_atom_site_label_1
_geom_bond_atom_site_label_2
_geom_bond_site_symmetry_2
_geom_bond_distance
Br1 C2 . 1.9001(17)
N1 C1 . 1.427(2)
N1 C8 . 1.467(2)
N1 C7 2_656 1.4782(19)
O1 C9 . 1.212(2)
O2 C9 . 1.335(2)
O2 C10 . 1.449(2)
C1 C6 . 1.400(2)
C1 C2 . 1.409(2)
C2 C3 . 1.376(2)
C3 C4 . 1.387(3)
C3 H3 . 0.9500
C4 C5 . 1.399(2)
C4 C9 . 1.492(2)
C5 C6 . 1.391(2)
C5 H5 . 0.9500
C6 C7 . 1.525(2)
C7 H7A . 0.9900
C7 H7B . 0.9900
C8 H8A . 0.9901
C10 C11 . 1.492(3)
C10 H10A . 0.9900
C10 H10B . 0.9900
C11 H11A . 0.9800
C11 H11B . 0.9800
C11 H11C . 0.9800

loop_
_geom_torsion_atom_site_label_1
_geom_torsion_atom_site_label_2
_geom_torsion_atom_site_label_3
_geom_torsion_atom_site_label_4
_geom_torsion_site_symmetry_1
_geom_torsion_site_symmetry_4
_geom_torsion
C8 N1 C1 C6 . . -18.95(19)
C7 N1 C1 C6 2_656 . 101.61(17)
C8 N1 C1 C2 . . 159.28(14)
C7 N1 C1 C2 2_656 . -80.16(17)
C6 C1 C2 C3 . . -1.2(2)
N1 C1 C2 C3 . . -179.46(14)
C6 C1 C2 Br1 . . 177.98(11)
N1 C1 C2 Br1 . . -0.32(19)
C1 C2 C3 C4 . . -0.1(2)
Br1 C2 C3 C4 . . -179.24(12)
C2 C3 C4 C5 . . 1.0(2)
C2 C3 C4 C9 . . -178.08(14)
C3 C4 C5 C6 . . -0.6(2)
C9 C4 C5 C6 . . 178.44(15)
C4 C5 C6 C1 . . -0.7(2)
C4 C5 C6 C7 . . 178.86(14)
C2 C1 C6 C5 . . 1.5(2)
N1 C1 C6 C5 . . 179.82(14)
C2 C1 C6 C7 . . -178.03(14)
N1 C1 C6 C7 . . 0.3(2)
C5 C6 C7 N1 . 2_656 165.68(14)
C1 C6 C7 N1 . 2_656 -14.7(2)
C1 N1 C8 N1 . 2_656 54.24(9)
C7 N1 C8 N1 2_656 2_656 -69.23(10)
C10 O2 C9 O1 . . 2.5(2)
C10 O2 C9 C4 . . -177.49(13)
C3 C4 C9 O1 . . -14.4(2)
C5 C4 C9 O1 . . 166.63(16)
C3 C4 C9 O2 . . 165.64(15)
C5 C4 C9 O2 . . -13.4(2)
C9 O2 C10 C11 . . -168.58(15)
